data_7115855
loop_
_publ_author_name
'Thomas E. Storr'
'Faridah Namata'
'Michael F. Greaney'

_publ_section_title
;
 Palladium catalysed cross-dehydrogenative-coupling of
 1,3,5-trialkoxybenzenes with simple arenes
;
_journal_name_full Chem.Commun.
_journal_page_first 13275
_journal_paper_doi 10.1039/C4cc06271J
_journal_volume 50
_journal_year 2014
_chemical_formula_sum 'C17 H20 O3'
_chemical_formula_weight 272.33
_chemical_name_systematic
; 
 ? 
;
_space_group_IT_number 2
_symmetry_cell_setting triclinic
_symmetry_space_group_name_Hall '-P 1'
_symmetry_space_group_name_H-M 'P -1'
_atom_sites_solution_hydrogens geom
_atom_sites_solution_primary direct
_atom_sites_solution_secondary difmap
_audit_creation_method SHELXL-97
_cell_angle_alpha 74.6760(10)
_cell_angle_beta 77.4230(10)
_cell_angle_gamma 79.3020(10)
_cell_formula_units_Z 2
_cell_length_a 8.1003(2)
_cell_length_b 9.2891(2)
_cell_length_c 10.3849(2)
_cell_measurement_reflns_used 2546
_cell_measurement_temperature 150(2)
_cell_measurement_theta_max 70.12
_cell_measurement_theta_min 4.49
_cell_volume 728.70(3)
_computing_cell_refinement 'Bruker SAINT'
_computing_data_collection 'Bruker APEX2'
_computing_data_reduction 'Bruker SAINT'
_computing_molecular_graphics 'Bruker SHELXTL'
_computing_publication_material 'Bruker SHELXTL'
_computing_structure_refinement 'SHELXL-97 (Sheldrick, 2008)'
_computing_structure_solution 'SHELXS-97 (Sheldrick, 2008)'
_diffrn_ambient_temperature 150(2)
_diffrn_measured_fraction_theta_full 0.958
_diffrn_measured_fraction_theta_max 0.945
_diffrn_measurement_device_type 'Bruker APEX-II CCD'
_diffrn_measurement_method '\f and \w scans'
_diffrn_radiation_monochromator graphite
_diffrn_radiation_source 'fine-focus sealed tube'
_diffrn_radiation_type CuK\a
_diffrn_radiation_wavelength 1.54178
_diffrn_reflns_av_R_equivalents 0.0298
_diffrn_reflns_av_sigmaI/netI 0.0384
_diffrn_reflns_limit_h_max 8
_diffrn_reflns_limit_h_min -9
_diffrn_reflns_limit_k_max 11
_diffrn_reflns_limit_k_min -9
_diffrn_reflns_limit_l_max 12
_diffrn_reflns_limit_l_min -12
_diffrn_reflns_number 5413
_diffrn_reflns_theta_full 66.60
_diffrn_reflns_theta_max 70.11
_diffrn_reflns_theta_min 4.49
_exptl_absorpt_coefficient_mu 0.673
_exptl_absorpt_correction_T_max 0.9057
_exptl_absorpt_correction_T_min 0.781862
_exptl_absorpt_correction_type multi-scan
_exptl_absorpt_process_details SADABS
_exptl_crystal_colour white
_exptl_crystal_density_diffrn 1.241
_exptl_crystal_density_method 'not measured'
_exptl_crystal_description block
_exptl_crystal_F_000 292
_exptl_crystal_size_max 0.19
_exptl_crystal_size_mid 0.18
_exptl_crystal_size_min 0.15
_refine_diff_density_max 0.244
_refine_diff_density_min -0.328
_refine_diff_density_rms 0.075
_refine_ls_extinction_method none
_refine_ls_goodness_of_fit_ref 1.093
_refine_ls_hydrogen_treatment constr
_refine_ls_matrix_type full
_refine_ls_number_parameters 186
_refine_ls_number_reflns 2620
_refine_ls_number_restraints 0
_refine_ls_restrained_S_all 1.093
_refine_ls_R_factor_all 0.0547
_refine_ls_R_factor_gt 0.0440
_refine_ls_shift/su_max 0.000
_refine_ls_shift/su_mean 0.000
_refine_ls_structure_factor_coef Fsqd
_refine_ls_weighting_details 'calc w=1/[\s^2^(Fo^2^)+(0.1257P)^2^+0.0727P] where P=(Fo^2^+2Fc^2^)/3'
_refine_ls_weighting_scheme calc
_refine_ls_wR_factor_gt 0.1362
_refine_ls_wR_factor_ref 0.1788
_reflns_number_gt 2228
_reflns_number_total 2620
_reflns_threshold_expression >2sigma(I)
_cod_data_source_file c4cc06271j2.cif
_cod_data_source_block s3834ma
_cod_original_sg_symbol_H-M P-1
_cod_database_code 7115855

loop_
_symmetry_equiv_pos_as_xyz
'x, y, z'
'-x, -y, -z'

loop_
_atom_site_label
_atom_site_type_symbol
_atom_site_fract_x
_atom_site_fract_y
_atom_site_fract_z
_atom_site_U_iso_or_equiv
_atom_site_adp_type
_atom_site_occupancy
_atom_site_symmetry_multiplicity
_atom_site_calc_flag
_atom_site_refinement_flags
C1 C 0.2452(2) 0.32479(18) 0.83936(16) 0.0245(4) Uani 1 1 d .
C2 C 0.1762(2) 0.27535(19) 0.97722(17) 0.0256(4) Uani 1 1 d .
C3 C 0.1793(2) 0.3570(2) 1.07135(17) 0.0285(4) Uani 1 1 d .
H3 H 0.1326 0.3224 1.1644 0.034 Uiso 1 1 calc R
C4 C 0.2515(2) 0.48931(19) 1.02723(17) 0.0270(4) Uani 1 1 d .
C5 C 0.3263(2) 0.53993(18) 0.89316(17) 0.0262(4) Uani 1 1 d .
H5 H 0.3775 0.6299 0.8647 0.031 Uiso 1 1 calc R
C6 C 0.3244(2) 0.45456(18) 0.80069(17) 0.0245(4) Uani 1 1 d .
C7 C 0.0333(2) 0.0894(2) 1.14811(18) 0.0328(4) Uani 1 1 d .
H7A H 0.1228 0.0651 1.2036 0.049 Uiso 1 1 calc R
H7B H -0.0171 -0.0016 1.1568 0.049 Uiso 1 1 calc R
H7C H -0.0554 0.1663 1.1791 0.049 Uiso 1 1 calc R
C8 C 0.2947(2) 0.7108(2) 1.0848(2) 0.0373(5) Uani 1 1 d .
H8A H 0.4151 0.7044 1.0411 0.056 Uiso 1 1 calc R
H8B H 0.2792 0.7531 1.1643 0.056 Uiso 1 1 calc R
H8C H 0.2243 0.7758 1.0205 0.056 Uiso 1 1 calc R
C9 C 0.4945(3) 0.6158(2) 0.62482(19) 0.0373(5) Uani 1 1 d .
H9A H 0.4170 0.7083 0.6347 0.056 Uiso 1 1 calc R
H9B H 0.5488 0.6251 0.5295 0.056 Uiso 1 1 calc R
H9C H 0.5824 0.5998 0.6806 0.056 Uiso 1 1 calc R
C10 C 0.2251(2) 0.24533(17) 0.73661(16) 0.0248(4) Uani 1 1 d .
C11 C 0.3361(2) 0.11831(19) 0.70865(18) 0.0299(4) Uani 1 1 d .
C12 C 0.3060(2) 0.0534(2) 0.61028(19) 0.0354(4) Uani 1 1 d .
H12 H 0.3806 -0.0326 0.5899 0.042 Uiso 1 1 calc R
C13 C 0.1708(3) 0.1109(2) 0.54188(18) 0.0359(5) Uani 1 1 d .
H13 H 0.1553 0.0652 0.4744 0.043 Uiso 1 1 calc R
C14 C 0.0577(2) 0.2343(2) 0.57074(18) 0.0335(4) Uani 1 1 d .
C15 C 0.0885(2) 0.30019(19) 0.66762(17) 0.0285(4) Uani 1 1 d .
H15 H 0.0132 0.3861 0.6875 0.034 Uiso 1 1 calc R
C16 C 0.4836(3) 0.0514(2) 0.7825(3) 0.0476(6) Uani 1 1 d .
H16A H 0.5749 0.1151 0.7476 0.071 Uiso 1 1 calc R
H16B H 0.5267 -0.0500 0.7682 0.071 Uiso 1 1 calc R
H16C H 0.4450 0.0457 0.8798 0.071 Uiso 1 1 calc R
C17 C -0.0957(3) 0.2943(3) 0.5028(2) 0.0487(6) Uani 1 1 d .
H17A H -0.0711 0.2730 0.4125 0.073 Uiso 1 1 calc R
H17B H -0.1220 0.4034 0.4941 0.073 Uiso 1 1 calc R
H17C H -0.1938 0.2456 0.5575 0.073 Uiso 1 1 calc R
O1 O 0.10560(16) 0.14543(14) 1.00939(12) 0.0325(3) Uani 1 1 d .
O2 O 0.24440(16) 0.56385(15) 1.12620(13) 0.0354(4) Uani 1 1 d .
O3 O 0.40036(16) 0.49103(13) 0.66798(12) 0.0314(3) Uani 1 1 d .

loop_
_atom_site_aniso_label
_atom_site_aniso_U_11
_atom_site_aniso_U_22
_atom_site_aniso_U_33
_atom_site_aniso_U_23
_atom_site_aniso_U_13
_atom_site_aniso_U_12
C1 0.0247(8) 0.0226(8) 0.0267(8) -0.0079(6) -0.0015(6) -0.0050(6)
C2 0.0240(8) 0.0277(9) 0.0276(8) -0.0096(7) -0.0020(6) -0.0084(6)
C3 0.0281(9) 0.0346(9) 0.0249(8) -0.0109(7) 0.0004(7) -0.0096(6)
C4 0.0236(8) 0.0310(9) 0.0303(9) -0.0160(7) -0.0032(6) -0.0028(6)
C5 0.0263(8) 0.0222(8) 0.0322(9) -0.0094(6) -0.0037(7) -0.0058(6)
C6 0.0267(8) 0.0214(8) 0.0255(8) -0.0066(6) -0.0023(6) -0.0051(6)
C7 0.0354(9) 0.0352(10) 0.0270(9) -0.0043(7) 0.0010(7) -0.0150(7)
C8 0.0349(10) 0.0378(11) 0.0492(11) -0.0271(9) -0.0065(8) -0.0063(7)
C9 0.0525(12) 0.0308(10) 0.0302(9) -0.0057(7) 0.0021(8) -0.0229(8)
C10 0.0288(8) 0.0227(8) 0.0226(8) -0.0063(6) 0.0039(6) -0.0113(6)
C11 0.0309(9) 0.0245(9) 0.0343(9) -0.0098(7) 0.0030(7) -0.0099(6)
C12 0.0399(10) 0.0269(9) 0.0389(10) -0.0162(7) 0.0104(8) -0.0119(7)
C13 0.0490(11) 0.0375(10) 0.0262(8) -0.0150(7) 0.0039(8) -0.0203(8)
C14 0.0452(11) 0.0310(9) 0.0268(8) -0.0056(7) -0.0042(7) -0.0162(7)
C15 0.0344(9) 0.0252(8) 0.0269(8) -0.0080(6) -0.0011(7) -0.0089(6)
C16 0.0361(11) 0.0377(11) 0.0727(15) -0.0211(10) -0.0138(10) 0.0020(8)
C17 0.0661(15) 0.0459(12) 0.0434(12) -0.0087(9) -0.0258(11) -0.0145(10)
O1 0.0393(7) 0.0339(7) 0.0260(6) -0.0074(5) 0.0026(5) -0.0188(5)
O2 0.0372(7) 0.0419(8) 0.0348(7) -0.0233(6) 0.0004(5) -0.0120(5)
O3 0.0429(7) 0.0282(7) 0.0255(6) -0.0078(5) 0.0013(5) -0.0176(5)

loop_
_atom_type_symbol
_atom_type_description
_atom_type_scat_dispersion_real
_atom_type_scat_dispersion_imag
_atom_type_scat_source
C C 0.0181 0.0091 'International Tables Vol C Tables 4.2.6.8 and 6.1.1.4'
H H 0.0000 0.0000 'International Tables Vol C Tables 4.2.6.8 and 6.1.1.4'
O O 0.0492 0.0322 'International Tables Vol C Tables 4.2.6.8 and 6.1.1.4'

loop_
_geom_angle_atom_site_label_1
_geom_angle_atom_site_label_2
_geom_angle_atom_site_label_3
_geom_angle
C6 C1 C2 117.79(15)
C6 C1 C10 121.32(14)
C2 C1 C10 120.79(15)
O1 C2 C3 123.75(15)
O1 C2 C1 115.06(14)
C3 C2 C1 121.19(16)
C4 C3 C2 119.01(16)
C4 C3 H3 120.5
C2 C3 H3 120.5
O2 C4 C3 114.81(15)
O2 C4 C5 123.29(16)
C3 C4 C5 121.89(15)
C4 C5 C6 118.09(16)
C4 C5 H5 121.0
C6 C5 H5 121.0
O3 C6 C1 115.36(14)
O3 C6 C5 122.74(15)
C1 C6 C5 121.90(15)
O1 C7 H7A 109.5
O1 C7 H7B 109.5
H7A C7 H7B 109.5
O1 C7 H7C 109.5
H7A C7 H7C 109.5
H7B C7 H7C 109.5
O2 C8 H8A 109.5
O2 C8 H8B 109.5
H8A C8 H8B 109.5
O2 C8 H8C 109.5
H8A C8 H8C 109.5
H8B C8 H8C 109.5
O3 C9 H9A 109.5
O3 C9 H9B 109.5
H9A C9 H9B 109.5
O3 C9 H9C 109.5
H9A C9 H9C 109.5
H9B C9 H9C 109.5
C15 C10 C11 119.07(15)
C15 C10 C1 118.11(14)
C11 C10 C1 122.81(15)
C12 C11 C10 118.09(17)
C12 C11 C16 120.40(16)
C10 C11 C16 121.52(16)
C13 C12 C11 121.83(17)
C13 C12 H12 119.1
C11 C12 H12 119.1
C12 C13 C14 120.67(16)
C12 C13 H13 119.7
C14 C13 H13 119.7
C13 C14 C15 117.60(17)
C13 C14 C17 121.71(17)
C15 C14 C17 120.67(18)
C14 C15 C10 122.71(16)
C14 C15 H15 118.6
C10 C15 H15 118.6
C11 C16 H16A 109.5
C11 C16 H16B 109.5
H16A C16 H16B 109.5
C11 C16 H16C 109.5
H16A C16 H16C 109.5
H16B C16 H16C 109.5
C14 C17 H17A 109.5
C14 C17 H17B 109.5
H17A C17 H17B 109.5
C14 C17 H17C 109.5
H17A C17 H17C 109.5
H17B C17 H17C 109.5
C2 O1 C7 117.68(13)
C4 O2 C8 117.64(14)
C6 O3 C9 117.93(13)

loop_
_geom_bond_atom_site_label_1
_geom_bond_atom_site_label_2
_geom_bond_distance
C1 C6 1.395(2)
C1 C2 1.404(2)
C1 C10 1.499(2)
C2 O1 1.362(2)
C2 C3 1.393(2)
C3 C4 1.384(2)
C3 H3 0.9500
C4 O2 1.369(2)
C4 C5 1.385(2)
C5 C6 1.402(2)
C5 H5 0.9500
C6 O3 1.362(2)
C7 O1 1.428(2)
C7 H7A 0.9800
C7 H7B 0.9800
C7 H7C 0.9800
C8 O2 1.426(2)
C8 H8A 0.9800
C8 H8B 0.9800
C8 H8C 0.9800
C9 O3 1.4248(19)
C9 H9A 0.9800
C9 H9B 0.9800
C9 H9C 0.9800
C10 C15 1.393(2)
C10 C11 1.400(2)
C11 C12 1.398(3)
C11 C16 1.508(3)
C12 C13 1.383(3)
C12 H12 0.9500
C13 C14 1.384(3)
C13 H13 0.9500
C14 C15 1.393(2)
C14 C17 1.507(3)
C15 H15 0.9500
C16 H16A 0.9800
C16 H16B 0.9800
C16 H16C 0.9800
C17 H17A 0.9800
C17 H17B 0.9800
C17 H17C 0.9800

loop_
_geom_torsion_atom_site_label_1
_geom_torsion_atom_site_label_2
_geom_torsion_atom_site_label_3
_geom_torsion_atom_site_label_4
_geom_torsion
C6 C1 C2 O1 -177.93(13)
C10 C1 C2 O1 5.5(2)
C6 C1 C2 C3 3.0(2)
C10 C1 C2 C3 -173.53(15)
O1 C2 C3 C4 -178.75(14)
C1 C2 C3 C4 0.2(3)
C2 C3 C4 O2 178.24(14)
C2 C3 C4 C5 -2.5(3)
O2 C4 C5 C6 -179.42(15)
C3 C4 C5 C6 1.3(2)
C2 C1 C6 O3 175.21(14)
C10 C1 C6 O3 -8.3(2)
C2 C1 C6 C5 -4.2(2)
C10 C1 C6 C5 172.34(15)
C4 C5 C6 O3 -177.27(14)
C4 C5 C6 C1 2.1(2)
C6 C1 C10 C15 -82.33(19)
C2 C1 C10 C15 94.10(19)
C6 C1 C10 C11 98.38(19)
C2 C1 C10 C11 -85.2(2)
C15 C10 C11 C12 1.0(2)
C1 C10 C11 C12 -179.68(14)
C15 C10 C11 C16 -178.45(16)
C1 C10 C11 C16 0.8(3)
C10 C11 C12 C13 -0.3(3)
C16 C11 C12 C13 179.22(18)
C11 C12 C13 C14 -1.2(3)
C12 C13 C14 C15 1.8(3)
C12 C13 C14 C17 -176.87(17)
C13 C14 C15 C10 -1.1(3)
C17 C14 C15 C10 177.65(17)
C11 C10 C15 C14 -0.4(3)
C1 C10 C15 C14 -179.69(15)
C3 C2 O1 C7 -1.0(2)
C1 C2 O1 C7 179.99(14)
C3 C4 O2 C8 -171.49(14)
C5 C4 O2 C8 9.2(2)
C1 C6 O3 C9 -175.31(15)
C5 C6 O3 C9 4.1(2)
